data_9008006
loop_
_publ_author_name
'Kang, D. H.'
'Hoss, P.'
'Schleid, T.'

_publ_section_title
;
 Xenotime-type Yb[AsO4]
;
_journal_name_full 'Acta Crystallographica, Section E'
_journal_page_first i270
_journal_page_last i272
_journal_paper_doi 10.1107/S1600536805036457
_journal_volume 61
_journal_year 2005
_chemical_formula_structural Yb[AsO4]
_chemical_formula_sum 'As O4 Yb'
_space_group_IT_number 141
_symmetry_space_group_name_Hall '-I 4bd 2'
_symmetry_space_group_name_H-M 'I 41/a m d :2'
_cell_angle_alpha 90
_cell_angle_beta 90
_cell_angle_gamma 90
_cell_length_a 6.9712
_cell_length_b 6.9712
_cell_length_c 6.2431
_cell_formula_units_Z 4
_cell_volume 303.400
_exptl_crystal_density_diffrn 6.830
_cod_original_sg_symbol_H-M 'I 41/a m d'
_cod_original_formula_sum 'Yb As O4'
_cod_database_code 9008006

loop_
_symmetry_equiv_pos_as_xyz
x,y,z
1/2+x,1/2+y,1/2+z
1/4-y,3/4-x,1/4+z
3/4-y,1/4-x,3/4+z
1/4+y,3/4+x,1/4-z
3/4+y,1/4+x,3/4-z
1/4+y,3/4-x,1/4-z
3/4+y,1/4-x,3/4-z
1/4-y,3/4+x,1/4+z
3/4-y,1/4+x,3/4+z
1/2+x,-y,1/2+z
+x,1/2-y,+z
1/2-x,y,1/2-z
-x,1/2+y,-z
1/2+x,y,1/2-z
+x,1/2+y,-z
1/2-x,-y,1/2+z
-x,1/2-y,+z
1/4+y,1/4+x,3/4+z
3/4+y,3/4+x,1/4+z
1/4-y,1/4-x,3/4-z
3/4-y,3/4-x,1/4-z
1/4-y,1/4+x,3/4-z
3/4-y,3/4+x,1/4-z
1/4+y,1/4-x,3/4+z
3/4+y,3/4-x,1/4+z
-x,y,z
1/2-x,1/2+y,1/2+z
x,-y,-z
1/2+x,1/2-y,1/2-z
-x,-y,-z
1/2-x,1/2-y,1/2-z

loop_
_atom_site_aniso_label
_atom_site_aniso_U_11
_atom_site_aniso_U_22
_atom_site_aniso_U_33
_atom_site_aniso_U_12
_atom_site_aniso_U_13
_atom_site_aniso_U_23
Yb 0.00622 0.00622 0.00497 0.00000 0.00000 0.00000
As 0.00490 0.00490 0.00380 0.00000 0.00000 0.00000
O 0.01490 0.00740 0.00800 0.00000 0.00000 0.00310

loop_
_atom_site_label
_atom_site_fract_x
_atom_site_fract_y
_atom_site_fract_z
_atom_site_U_iso_or_equiv
Yb 0.00000 0.75000 0.12500 0.00581
As 0.00000 0.25000 0.37500 0.00456
O 0.00000 0.43290 0.19900 0.01010

_cod_duplicate_entry 2207683
